data_4074745
loop_
_publ_author_name
'Wei, Xiaolan'
'Carroll, Patrick J.'
'Sneddon, Larry G.'

_publ_section_title
;
 Ruthenium-Catalyzed Homo and Cross Metathesis Reactions of
 Alkenylpolyboranes: New Routes to Functionalo-Carborane and
 Decaborane Derivatives
;
_journal_issue 3
_journal_name_full Organometallics
_journal_page_first 609
_journal_paper_doi 10.1021/om050851l
_journal_volume 25
_journal_year 2006
_chemical_formula_sum 'C9 H36 B20'
_chemical_formula_weight 360.58
_space_group_IT_number 33
_symmetry_cell_setting orthorhombic
_symmetry_Int_Tables_number 33
_symmetry_space_group_name_Hall 'P 2c -2n'
_symmetry_space_group_name_H-M 'P n a 21'
_atom_sites_solution_hydrogens geom
_atom_sites_solution_primary direct
_audit_creation_method SHELXL-97
_cell_angle_alpha 90.00
_cell_angle_beta 90.00
_cell_angle_gamma 90.00
_cell_formula_units_Z 4
_cell_length_a 16.9806(15)
_cell_length_b 19.8734(17)
_cell_length_c 6.9346(6)
_cell_measurement_temperature 143(1)
_cell_volume 2340.2(4)
_computing_data_collection 'CrystalClear (Rigaku, 1999)'
_computing_data_reduction 'CrystalClear (Rigaku, 1999)'
_computing_structure_refinement 'SHELXL-97 (Sheldrick, 1997)'
_computing_structure_solution 'SIR97 (Altomare, 1999)'
_diffrn_ambient_temperature 143(1)
_diffrn_measured_fraction_theta_full 0.993
_diffrn_measured_fraction_theta_max 0.993
_diffrn_measurement_device 'CCD Area Detector'
_diffrn_measurement_device_type 'Rigaku Mercury'
_diffrn_measurement_method 'phi and omega rotations'
_diffrn_radiation_monochromator graphite
_diffrn_radiation_source 'rotating anode'
_diffrn_radiation_type MoK\a
_diffrn_radiation_wavelength 0.71069
_diffrn_reflns_av_R_equivalents 0.0419
_diffrn_reflns_av_sigmaI/netI 0.0610
_diffrn_reflns_limit_h_max 20
_diffrn_reflns_limit_h_min -20
_diffrn_reflns_limit_k_max 18
_diffrn_reflns_limit_k_min -23
_diffrn_reflns_limit_l_max 7
_diffrn_reflns_limit_l_min -8
_diffrn_reflns_number 10257
_diffrn_reflns_theta_full 25.04
_diffrn_reflns_theta_max 25.04
_diffrn_reflns_theta_min 2.61
_exptl_absorpt_coefficient_mu 0.044
_exptl_absorpt_correction_type multi-scan
_exptl_crystal_density_diffrn 1.023
_exptl_crystal_density_method 'not measured'
_exptl_crystal_F_000 760
_exptl_crystal_size_max 0.42
_exptl_crystal_size_mid 0.18
_exptl_crystal_size_min 0.08
_refine_diff_density_max 0.332
_refine_diff_density_min -0.207
_refine_diff_density_rms 0.056
_refine_ls_extinction_method none
_refine_ls_goodness_of_fit_ref 0.985
_refine_ls_hydrogen_treatment constr
_refine_ls_matrix_type full
_refine_ls_number_parameters 263
_refine_ls_number_reflns 3472
_refine_ls_number_restraints 1
_refine_ls_restrained_S_all 0.985
_refine_ls_R_factor_all 0.0945
_refine_ls_R_factor_gt 0.0766
_refine_ls_shift/su_max 0.003
_refine_ls_shift/su_mean 0.000
_refine_ls_structure_factor_coef Fsqd
_refine_ls_weighting_details 'calc w=1/[\s^2^(Fo^2^)+(0.1452P)^2^+0.0000P] where P=(Fo^2^+2Fc^2^)/3'
_refine_ls_weighting_scheme calc
_refine_ls_wR_factor_gt 0.1956
_refine_ls_wR_factor_ref 0.2179
_reflns_number_gt 2263
_reflns_number_total 3472
_reflns_threshold_expression >2sigma(I)
_cod_data_source_file om050851lsi20051002_080252.cif
_cod_data_source_block cmpd30
_cod_depositor_comments
;
The following automatic conversions were performed:
'_atom_site_symetry_multiplicity' tag replaced with
'_atom_site_symmetry_multiplicity'.

Automatic conversion script
Id: cif_correct_tags 1440 2010-10-19 06:21:57Z saulius 
;
_cod_original_sg_symbol_H-M 'P n a 21   '
_cod_database_code 4074745

loop_
_symmetry_equiv_pos_as_xyz
'x, y, z'
'-x+1/2, y+1/2, z+1/2'
'x+1/2, -y+1/2, z'
'-x, -y, z+1/2'

loop_
_atom_site_label
_atom_site_type_symbol
_atom_site_fract_x
_atom_site_fract_y
_atom_site_fract_z
_atom_site_U_iso_or_equiv
_atom_site_adp_type
_atom_site_occupancy
_atom_site_symmetry_multiplicity
_atom_site_calc_flag
_atom_site_refinement_flags
C1 C 0.5151(2) 0.16859(16) 0.2615(6) 0.0457(10) Uani 1 1 d .
C2 C 0.5954(2) 0.2015(2) 0.3528(7) 0.0516(11) Uani 1 1 d .
H2 H 0.5982 0.2556 0.3855 0.065 Uiso 1 1 calc R
B3 B 0.5391(3) 0.1529(2) 0.5013(8) 0.0503(11) Uani 1 1 d .
H3 H 0.5054 0.1717 0.6254 0.063 Uiso 1 1 calc R
B4 B 0.5028(3) 0.0889(2) 0.3509(7) 0.0464(11) Uani 1 1 d .
H4 H 0.4453 0.0653 0.3786 0.058 Uiso 1 1 calc R
B5 B 0.5362(3) 0.1034(2) 0.1109(7) 0.0469(11) Uani 1 1 d .
H5 H 0.5008 0.0889 -0.0154 0.059 Uiso 1 1 calc R
B6 B 0.5944(3) 0.1783(2) 0.1144(8) 0.0489(11) Uani 1 1 d .
H6 H 0.5965 0.2132 -0.0086 0.061 Uiso 1 1 calc R
B7 B 0.6440(3) 0.1481(2) 0.5050(7) 0.0465(11) Uani 1 1 d .
H7 H 0.6789 0.1634 0.6311 0.058 Uiso 1 1 calc R
B8 B 0.5852(3) 0.0736(2) 0.5048(7) 0.0445(10) Uani 1 1 d .
H8 H 0.5819 0.0398 0.6302 0.056 Uiso 1 1 calc R
B9 B 0.5843(3) 0.0442(2) 0.2591(7) 0.0456(11) Uani 1 1 d .
H9 H 0.5805 -0.0099 0.2261 0.057 Uiso 1 1 calc R
B10 B 0.6424(3) 0.0981(2) 0.1155(8) 0.0517(12) Uani 1 1 d .
H10 H 0.6766 0.0797 -0.0085 0.065 Uiso 1 1 calc R
B11 B 0.6775(3) 0.1631(2) 0.2648(7) 0.0493(11) Uani 1 1 d .
H11 H 0.7341 0.1883 0.2368 0.062 Uiso 1 1 calc R
B12 B 0.6706(3) 0.0806(2) 0.3553(7) 0.0450(11) Uani 1 1 d .
H12 H 0.7235 0.0504 0.3863 0.056 Uiso 1 1 calc R
C13 C 0.4427(3) 0.2123(2) 0.2220(8) 0.0613(12) Uani 1 1 d .
H13A H 0.4357 0.2157 0.0835 0.082 Uiso 1 1 calc R
H13B H 0.3968 0.1896 0.2737 0.082 Uiso 1 1 calc R
C14 C 0.4454(3) 0.2804(2) 0.3021(7) 0.0607(12) Uani 1 1 d .
H14 H 0.4829 0.3107 0.2571 0.081 Uiso 1 1 calc R
C15 C 0.3949(3) 0.2998(2) 0.4384(8) 0.0648(13) Uani 1 1 d .
H15 H 0.3606 0.2674 0.4865 0.086 Uiso 1 1 calc R
C16 C 0.3887(3) 0.3682(2) 0.5194(7) 0.0637(12) Uani 1 1 d .
H16A H 0.3417 0.3896 0.4693 0.085 Uiso 1 1 calc R
H16B H 0.4338 0.3945 0.4779 0.085 Uiso 1 1 calc R
C17 C 0.3853(3) 0.3679(2) 0.7406(7) 0.0595(12) Uani 1 1 d .
H17A H 0.3466 0.3353 0.7837 0.079 Uiso 1 1 calc R
H17B H 0.4362 0.3549 0.7921 0.079 Uiso 1 1 calc R
C18 C 0.3634(3) 0.4373(2) 0.8153(7) 0.0597(12) Uani 1 1 d .
H18A H 0.3101 0.4477 0.7745 0.079 Uiso 1 1 calc R
H18B H 0.3983 0.4703 0.7573 0.079 Uiso 1 1 calc R
C19 C 0.3682(3) 0.44381(19) 1.0344(7) 0.0537(10) Uani 1 1 d .
H19A H 0.4221 0.4355 1.0743 0.071 Uiso 1 1 calc R
H19B H 0.3355 0.4092 1.0922 0.071 Uiso 1 1 calc R
B1' B 0.3680(3) 0.6510(2) 1.2463(8) 0.0503(12) Uani 1 1 d .
H1' H 0.4163 0.6878 1.2540 0.063 Uiso 1 1 calc R
B2' B 0.3674(3) 0.5959(2) 1.0484(8) 0.0520(12) Uani 1 1 d .
H2' H 0.4097 0.6019 0.9295 0.065 Uiso 1 1 calc R
B3' B 0.2885(3) 0.6529(2) 1.0797(8) 0.0535(12) Uani 1 1 d .
H3' H 0.2792 0.6915 0.9683 0.067 Uiso 1 1 calc R
B4' B 0.2722(3) 0.6776(2) 1.3240(8) 0.0559(13) Uani 1 1 d .
H4' H 0.2593 0.7299 1.3651 0.070 Uiso 1 1 calc R
B5' B 0.3938(3) 0.5666(2) 1.2825(8) 0.0496(11) Uani 1 1 d .
H5' H 0.4380 0.5358 1.3577 0.062 Uiso 1 1 calc R
B6' B 0.3418(3) 0.5142(2) 1.1146(8) 0.0477(11) Uani 1 1 d .
B7' B 0.2677(3) 0.5698(2) 1.0141(7) 0.0480(11) Uani 1 1 d .
H7' H 0.2303 0.5412 0.9140 0.060 Uiso 1 1 calc R
B8' B 0.2058(3) 0.62304(19) 1.1973(8) 0.0510(12) Uani 1 1 d .
H8' H 0.1424 0.6157 1.1727 0.064 Uiso 1 1 calc R
B9' B 0.2262(3) 0.6129(2) 1.4459(8) 0.0567(13) Uani 1 1 d .
B10' B 0.3305(3) 0.6218(3) 1.4662(8) 0.0632(14) Uani 1 1 d .
H10' H 0.3491 0.6144 1.6167 0.079 Uiso 1 1 calc R
H9' H 0.1858 0.6095 1.5535 0.050 Uiso 1 1 d .
H56' H 0.3444 0.5207 1.3081 0.050 Uiso 1 1 d .
H67' H 0.2662 0.5133 1.1227 0.050 Uiso 1 1 d .
H89' H 0.2006 0.5715 1.3100 0.050 Uiso 1 1 d .
H910' H 0.2806 0.5698 1.4898 0.050 Uiso 1 1 d .

loop_
_atom_site_aniso_label
_atom_site_aniso_U_11
_atom_site_aniso_U_22
_atom_site_aniso_U_33
_atom_site_aniso_U_23
_atom_site_aniso_U_13
_atom_site_aniso_U_12
C1 0.036(2) 0.0415(17) 0.060(3) -0.0038(18) -0.0045(19) -0.0038(15)
C2 0.044(3) 0.053(2) 0.058(3) -0.007(2) -0.008(2) -0.0061(17)
B3 0.040(3) 0.054(2) 0.057(3) -0.013(2) 0.001(2) 0.0021(19)
B4 0.043(3) 0.048(2) 0.048(3) -0.002(2) 0.002(2) -0.0057(19)
B5 0.049(3) 0.047(2) 0.045(2) -0.005(2) 0.003(2) -0.0021(19)
B6 0.047(3) 0.049(2) 0.050(3) 0.005(2) 0.001(2) -0.0098(19)
B7 0.040(2) 0.045(2) 0.054(3) -0.010(2) -0.006(2) -0.0033(19)
B8 0.046(3) 0.044(2) 0.044(3) 0.002(2) 0.001(2) -0.0065(18)
B9 0.042(3) 0.040(2) 0.055(3) -0.008(2) -0.001(2) -0.0037(17)
B10 0.051(3) 0.056(2) 0.048(3) -0.006(2) 0.005(2) -0.006(2)
B11 0.037(3) 0.052(2) 0.059(3) -0.001(2) 0.000(2) -0.0106(18)
B12 0.037(3) 0.045(2) 0.054(3) -0.004(2) 0.000(2) 0.0016(18)
C13 0.046(3) 0.054(2) 0.083(3) -0.011(2) -0.008(2) 0.0046(17)
C14 0.045(3) 0.064(2) 0.073(3) 0.000(2) -0.003(2) 0.0096(19)
C15 0.055(3) 0.060(2) 0.080(3) -0.003(3) -0.007(3) 0.006(2)
C16 0.055(3) 0.064(3) 0.072(3) -0.011(3) 0.000(2) 0.007(2)
C17 0.040(2) 0.061(2) 0.078(3) -0.009(2) 0.002(2) 0.0020(18)
C18 0.048(3) 0.065(2) 0.066(3) 0.001(2) 0.003(2) 0.0090(19)
C19 0.049(2) 0.054(2) 0.058(3) 0.004(2) 0.005(2) 0.0000(17)
B1' 0.041(3) 0.044(2) 0.066(3) 0.002(2) -0.005(2) -0.0071(18)
B2' 0.047(3) 0.054(2) 0.055(3) 0.011(2) 0.005(2) -0.011(2)
B3' 0.045(3) 0.049(2) 0.067(3) 0.008(2) -0.010(2) -0.007(2)
B4' 0.052(3) 0.046(2) 0.070(3) -0.003(2) -0.004(3) -0.006(2)
B5' 0.038(2) 0.047(2) 0.063(3) 0.011(2) -0.004(2) 0.0009(18)
B6' 0.038(2) 0.050(2) 0.056(3) 0.006(2) 0.003(2) -0.0046(18)
B7' 0.047(3) 0.047(2) 0.051(3) 0.010(2) 0.000(2) -0.0030(19)
B8' 0.040(3) 0.041(2) 0.073(3) 0.008(2) -0.004(2) -0.0058(18)
B9' 0.053(3) 0.050(2) 0.068(3) -0.002(2) 0.013(3) 0.005(2)
B10' 0.061(3) 0.075(3) 0.054(3) -0.005(3) -0.007(3) 0.005(2)

loop_
_atom_type_symbol
_atom_type_description
_atom_type_scat_dispersion_real
_atom_type_scat_dispersion_imag
_atom_type_scat_source
C C 0.0033 0.0016 'International Tables Vol C Tables 4.2.6.8 and 6.1.1.4'
H H 0.0000 0.0000 'International Tables Vol C Tables 4.2.6.8 and 6.1.1.4'
B B 0.0013 0.0007 'International Tables Vol C Tables 4.2.6.8 and 6.1.1.4'

loop_
_geom_angle_atom_site_label_1
_geom_angle_atom_site_label_2
_geom_angle_atom_site_label_3
_geom_angle
C13 C1 C2 120.8(3)
C13 C1 B6 117.7(4)
C2 C1 B6 61.8(3)
C13 C1 B5 119.4(3)
C2 C1 B5 111.4(3)
B6 C1 B5 63.4(3)
C13 C1 B4 119.5(3)
C2 C1 B4 109.2(3)
B6 C1 B4 114.7(3)
B5 C1 B4 62.9(2)
C13 C1 B3 117.5(4)
C2 C1 B3 60.5(3)
B6 C1 B3 114.0(3)
B5 C1 B3 113.6(3)
B4 C1 B3 61.1(3)
C1 C2 B11 111.4(3)
C1 C2 B3 62.7(3)
B11 C2 B3 115.0(3)
C1 C2 B7 113.1(3)
B11 C2 B7 63.1(3)
B3 C2 B7 63.0(3)
C1 C2 B6 60.9(3)
B11 C2 B6 62.8(3)
B3 C2 B6 115.1(3)
B7 C2 B6 115.7(3)
C2 B3 C1 56.8(3)
C2 B3 B4 104.3(3)
C1 B3 B4 58.6(2)
C2 B3 B8 105.5(3)
C1 B3 B8 106.2(3)
B4 B3 B8 61.1(3)
C2 B3 B7 58.6(3)
C1 B3 B7 105.0(3)
B4 B3 B7 108.7(3)
B8 B3 B7 60.6(2)
C1 B4 B3 60.2(3)
C1 B4 B9 103.9(3)
B3 B4 B9 107.7(3)
C1 B4 B5 58.3(2)
B3 B4 B5 109.1(3)
B9 B4 B5 59.6(3)
C1 B4 B8 106.2(3)
B3 B4 B8 59.6(3)
B9 B4 B8 61.0(3)
B5 B4 B8 109.7(3)
C1 B5 B9 104.3(3)
C1 B5 B4 58.8(2)
B9 B5 B4 59.7(3)
C1 B5 B6 58.3(2)
B9 B5 B6 106.9(3)
B4 B5 B6 107.3(3)
C1 B5 B10 104.1(3)
B9 B5 B10 59.2(3)
B4 B5 B10 106.9(3)
B6 B5 B10 59.7(2)
C1 B6 C2 57.3(2)
C1 B6 B11 104.9(4)
C2 B6 B11 58.2(3)
C1 B6 B5 58.4(2)
C2 B6 B5 104.0(3)
B11 B6 B5 107.8(3)
C1 B6 B10 104.9(3)
C2 B6 B10 103.3(3)
B11 B6 B10 59.1(3)
B5 B6 B10 60.6(2)
C2 B7 B12 103.5(3)
C2 B7 B3 58.4(3)
B12 B7 B3 106.8(3)
C2 B7 B11 58.3(3)
B12 B7 B11 59.6(3)
B3 B7 B11 107.2(3)
C2 B7 B8 104.1(3)
B12 B7 B8 60.7(2)
B3 B7 B8 59.1(2)
B11 B7 B8 108.4(3)
B3 B8 B4 59.4(2)
B3 B8 B7 60.4(2)
B4 B8 B7 107.3(3)
B3 B8 B12 106.5(3)
B4 B8 B12 106.0(3)
B7 B8 B12 58.9(2)
B3 B8 B9 105.9(3)
B4 B8 B9 58.9(3)
B7 B8 B9 105.9(3)
B12 B8 B9 58.9(2)
B5 B9 B4 60.7(3)
B5 B9 B10 61.6(3)
B4 B9 B10 109.6(3)
B5 B9 B12 109.4(3)
B4 B9 B12 108.0(3)
B10 B9 B12 60.0(3)
B5 B9 B8 109.8(3)
B4 B9 B8 60.1(3)
B10 B9 B8 109.4(3)
B12 B9 B8 60.2(3)
B11 B10 B9 107.7(4)
B11 B10 B12 59.9(3)
B9 B10 B12 60.1(3)
B11 B10 B6 60.2(3)
B9 B10 B6 106.8(3)
B12 B10 B6 107.7(3)
B11 B10 B5 107.8(3)
B9 B10 B5 59.2(3)
B12 B10 B5 107.5(3)
B6 B10 B5 59.6(2)
C2 B11 B12 103.6(3)
C2 B11 B10 105.2(3)
B12 B11 B10 60.2(3)
C2 B11 B6 59.0(3)
B12 B11 B6 108.3(3)
B10 B11 B6 60.7(3)
C2 B11 B7 58.6(3)
B12 B11 B7 59.4(2)
B10 B11 B7 108.5(3)
B6 B11 B7 108.8(3)
B7 B12 B11 61.0(3)
B7 B12 B10 109.6(3)
B11 B12 B10 59.9(3)
B7 B12 B9 108.8(3)
B11 B12 B9 107.6(3)
B10 B12 B9 59.9(3)
B7 B12 B8 60.5(2)
B11 B12 B8 109.4(3)
B10 B12 B8 109.9(3)
B9 B12 B8 60.9(3)
C14 C13 C1 115.6(4)
C15 C14 C13 121.1(4)
C14 C15 C16 125.6(5)
C15 C16 C17 112.4(4)
C18 C17 C16 110.3(4)
C17 C18 C19 113.8(4)
C18 C19 B6' 114.4(4)
B5' B1' B10' 69.5(3)
B5' B1' B2' 61.1(3)
B10' B1' B2' 118.2(3)
B5' B1' B3' 107.7(3)
B10' B1' B3' 107.3(3)
B2' B1' B3' 60.0(3)
B5' B1' B4' 117.8(3)
B10' B1' B4' 60.4(3)
B2' B1' B4' 114.4(3)
B3' B1' B4' 60.0(3)
B6' B2' B1' 112.1(3)
B6' B2' B3' 112.1(3)
B1' B2' B3' 60.6(3)
B6' B2' B5' 61.2(3)
B1' B2' B5' 59.3(3)
B3' B2' B5' 106.8(4)
B6' B2' B7' 61.8(2)
B1' B2' B7' 107.0(3)
B3' B2' B7' 59.0(3)
B5' B2' B7' 105.4(3)
B8' B3' B7' 68.5(3)
B8' B3' B2' 116.9(3)
B7' B3' B2' 61.0(3)
B8' B3' B1' 107.6(4)
B7' B3' B1' 107.5(3)
B2' B3' B1' 59.4(3)
B8' B3' B4' 61.4(3)
B7' B3' B4' 118.3(3)
B2' B3' B4' 114.2(4)
B1' B3' B4' 60.5(3)
B9' B4' B10' 61.2(3)
B9' B4' B3' 109.3(3)
B10' B4' B3' 105.5(3)
B9' B4' B1' 109.7(3)
B10' B4' B1' 58.6(3)
B3' B4' B1' 59.5(3)
B9' B4' B8' 60.3(3)
B10' B4' B8' 104.1(3)
B3' B4' B8' 57.8(3)
B1' B4' B8' 104.1(3)
B1' B5' B2' 59.6(3)
B1' B5' B6' 109.9(3)
B2' B5' B6' 58.3(3)
B1' B5' B10' 55.3(3)
B2' B5' B10' 105.5(3)
B6' B5' B10' 117.9(3)
C19 B6' B2' 131.7(4)
C19 B6' B5' 127.3(4)
B2' B6' B5' 60.5(3)
C19 B6' B7' 127.2(4)
B2' B6' B7' 60.2(2)
B5' B6' B7' 103.7(3)
B3' B7' B2' 60.0(3)
B3' B7' B6' 109.6(3)
B2' B7' B6' 57.9(2)
B3' B7' B8' 55.2(3)
B2' B7' B8' 105.4(3)
B6' B7' B8' 116.9(3)
B3' B8' B9' 109.8(4)
B3' B8' B4' 60.8(3)
B9' B8' B4' 57.9(3)
B3' B8' B7' 56.2(3)
B9' B8' B7' 117.7(3)
B4' B8' B7' 107.8(3)
B4' B9' B8' 61.8(3)
B4' B9' B10' 61.0(3)
B8' B9' B10' 105.0(4)
B1' B10' B4' 61.0(3)
B1' B10' B9' 109.0(4)
B4' B10' B9' 57.8(3)
B1' B10' B5' 55.3(3)
B4' B10' B5' 106.7(4)
B9' B10' B5' 115.4(3)

loop_
_geom_bond_atom_site_label_1
_geom_bond_atom_site_label_2
_geom_bond_distance
C1 C13 1.529(5)
C1 C2 1.640(5)
C1 B6 1.701(6)
C1 B5 1.703(6)
C1 B4 1.712(5)
C1 B3 1.741(7)
C2 B11 1.702(6)
C2 B3 1.705(6)
C2 B7 1.709(6)
C2 B6 1.716(7)
B3 B4 1.756(6)
B3 B8 1.759(6)
B3 B7 1.783(7)
B4 B9 1.763(6)
B4 B5 1.781(7)
B4 B8 1.785(7)
B5 B9 1.763(6)
B5 B6 1.788(6)
B5 B10 1.806(7)
B6 B11 1.780(7)
B6 B10 1.790(7)
B7 B12 1.756(6)
B7 B11 1.785(7)
B7 B8 1.786(6)
B8 B12 1.789(6)
B8 B9 1.801(6)
B9 B10 1.764(7)
B9 B12 1.766(6)
B10 B11 1.761(6)
B10 B12 1.765(7)
B11 B12 1.760(6)
C13 C14 1.464(6)
C14 C15 1.333(6)
C15 C16 1.473(6)
C16 C17 1.535(6)
C17 C18 1.519(6)
C18 C19 1.527(6)
C19 B6' 1.571(6)
B1' B5' 1.751(6)
B1' B10' 1.751(8)
B1' B2' 1.756(7)
B1' B3' 1.778(7)
B1' B4' 1.794(7)
B2' B6' 1.742(6)
B2' B3' 1.768(7)
B2' B5' 1.782(7)
B2' B7' 1.785(7)
B3' B8' 1.730(7)
B3' B7' 1.750(6)
B3' B4' 1.786(8)
B4' B9' 1.726(7)
B4' B10' 1.784(7)
B4' B8' 1.795(7)
B5' B6' 1.795(7)
B5' B10' 1.995(7)
B6' B7' 1.813(6)
B7' B8' 1.960(7)
B8' B9' 1.770(7)
B9' B10' 1.787(8)
